data_7700268
loop_
_publ_author_name
'Xia, Danyu'
'Lv, Xiaoqing'
'Chen, Kexian'
'Wang, Pi'

_publ_section_title
;
 A [2]pseudorotaxane based on a pillar[6]arene and its application in the
 construction of a metallosupramolecular polymer.
;
_journal_issue 27
_journal_name_full 'Dalton transactions (Cambridge, England : 2003)'
_journal_page_first 9954
_journal_page_last 9958
_journal_paper_doi 10.1039/c9dt01713e
_journal_volume 48
_journal_year 2019
_chemical_formula_moiety '0.17(F6 P), 0.17(C24 N4), 0.17(C75 O23), 0.17(F5 P), 0.17(C2 O), 0.17(C2 N)'
_chemical_formula_sum 'C10 H10 F6 N O10 P'
_chemical_formula_weight 449.16
_space_group_crystal_system monoclinic
_space_group_IT_number 14
_space_group_name_Hall '-P 2yn'
_space_group_name_H-M_alt 'P 1 21/n 1'
_symmetry_space_group_name_Hall '-P 2yn'
_symmetry_space_group_name_H-M 'P 1 21/n 1'
_atom_sites_solution_hydrogens geom
_atom_sites_solution_primary direct
_atom_sites_solution_secondary difmap
_audit_creation_date 2015-09-29
_audit_creation_method
;
Olex2 1.2
(compiled 2014.03.20 svn.r2914 for OlexSys, GUI svn.r4816)
;
_cell_angle_alpha 90.00
_cell_angle_beta 90.881(4)
_cell_angle_gamma 90.00
_cell_formula_units_Z 23
_cell_length_a 13.5526(7)
_cell_length_b 23.8724(9)
_cell_length_c 35.3444(14)
_cell_measurement_reflns_used 6850
_cell_measurement_temperature 169.9
_cell_measurement_theta_max 29.5827
_cell_measurement_theta_min 2.8626
_cell_volume 11433.7(9)
_computing_cell_refinement
;
CrysAlisPro, Agilent Technologies,
Version 1.171.35.11 (release 16-05-2011 CrysAlis171 .NET)
(compiled May 16 2011,17:55:39)
;
_computing_data_collection
;
CrysAlisPro, Agilent Technologies,
Version 1.171.35.11 (release 16-05-2011 CrysAlis171 .NET)
(compiled May 16 2011,17:55:39)
;
_computing_data_reduction
;
CrysAlisPro, Agilent Technologies,
Version 1.171.35.11 (release 16-05-2011 CrysAlis171 .NET)
(compiled May 16 2011,17:55:39)
;
_computing_molecular_graphics 'Olex2 (Dolomanov et al., 2009)'
_computing_publication_material 'Olex2 (Dolomanov et al., 2009)'
_computing_structure_refinement 'ShelXL (Sheldrick, 2008)'
_computing_structure_solution 'ShelXS (Sheldrick, 2008)'
_diffrn_ambient_temperature 169.9
_diffrn_detector_area_resol_mean 10.3592
_diffrn_measured_fraction_theta_full 0.998
_diffrn_measured_fraction_theta_max 0.850
_diffrn_measurement_device_type 'Xcalibur, Atlas, Gemini ultra'
_diffrn_measurement_method '\w scans'
_diffrn_orient_matrix_UB_11 -0.0185924000
_diffrn_orient_matrix_UB_12 -0.0104455000
_diffrn_orient_matrix_UB_13 0.0172708000
_diffrn_orient_matrix_UB_21 -0.0448078000
_diffrn_orient_matrix_UB_22 -0.0074204000
_diffrn_orient_matrix_UB_23 -0.0093537000
_diffrn_orient_matrix_UB_31 0.0197343000
_diffrn_orient_matrix_UB_32 -0.0267843000
_diffrn_orient_matrix_UB_33 -0.0041442000
_diffrn_radiation_monochromator graphite
_diffrn_radiation_type MoK\a
_diffrn_radiation_wavelength 0.71073
_diffrn_reflns_av_R_equivalents 0.0546
_diffrn_reflns_av_unetI/netI 0.0770
_diffrn_reflns_limit_h_max 17
_diffrn_reflns_limit_h_min -16
_diffrn_reflns_limit_k_max 23
_diffrn_reflns_limit_k_min -29
_diffrn_reflns_limit_l_max 34
_diffrn_reflns_limit_l_min -44
_diffrn_reflns_number 59929
_diffrn_reflns_theta_full 26.00
_diffrn_reflns_theta_max 29.65
_diffrn_reflns_theta_min 2.87
_diffrn_source 'Enhance (Mo) X-ray Source'
_exptl_absorpt_coefficient_mu 0.238
_exptl_absorpt_correction_T_max 1.00000
_exptl_absorpt_correction_T_min 0.83276
_exptl_absorpt_correction_type multi-scan
_exptl_absorpt_process_details
;
CrysAlisPro, Agilent Technologies,
Version 1.171.35.11 (release 16-05-2011 CrysAlis171 .NET)
(compiled May 16 2011,17:55:39)
Empirical absorption correction using spherical harmonics,
 implemented in SCALE3 ABSPACK scaling algorithm.
;
_exptl_crystal_density_diffrn 1.500
_exptl_crystal_density_method 'not measured'
_exptl_crystal_F_000 5198
_refine_diff_density_max 3.159
_refine_diff_density_min -1.219
_refine_diff_density_rms 0.259
_refine_ls_extinction_method none
_refine_ls_goodness_of_fit_ref 3.072
_refine_ls_hydrogen_treatment undef
_refine_ls_matrix_type full
_refine_ls_number_parameters 1226
_refine_ls_number_reflns 27464
_refine_ls_number_restraints 0
_refine_ls_restrained_S_all 3.072
_refine_ls_R_factor_all 0.3836
_refine_ls_R_factor_gt 0.2897
_refine_ls_shift/su_max 3.687
_refine_ls_shift/su_mean 0.214
_refine_ls_structure_factor_coef Fsqd
_refine_ls_weighting_details 'calc w=1/[\s^2^(Fo^2^)+(0.1000P)^2^+0.0000P] where P=(Fo^2^+2Fc^2^)/3'
_refine_ls_weighting_scheme calc
_refine_ls_wR_factor_gt 0.6071
_refine_ls_wR_factor_ref 0.6383
_reflns_number_gt 11346
_reflns_number_total 27464
_reflns_threshold_expression >2sigma(I)
_cod_data_source_file c9dt01713e1.cif
_cod_data_source_block 150922_xdy_hg5
_cod_depositor_comments 'Adding full bibliography for 7700268.cif.'
_cod_original_cell_volume 11433.7(8)
_cod_database_code 7700268
_chemical_oxdiff_formula 'c10 h10 o10 n1 p1 f6'
_reflns_odcompleteness_completeness 99.73
_reflns_odcompleteness_iscentric 1
_reflns_odcompleteness_theta 26.32
_olex2_refinement_description
;
;

loop_
_space_group_symop_id
_space_group_symop_operation_xyz
1 'x, y, z'
2 '-x+1/2, y+1/2, -z+1/2'
3 '-x, -y, -z'
4 'x-1/2, -y-1/2, z-1/2'

loop_
_atom_site_label
_atom_site_type_symbol
_atom_site_fract_x
_atom_site_fract_y
_atom_site_fract_z
_atom_site_U_iso_or_equiv
_atom_site_adp_type
_atom_site_occupancy
_atom_site_calc_flag
P1 P 1.0416(4) 0.6559(2) 1.01934(12) 0.1093(14) Uiso 1 d
N2 N 1.4391(5) 0.6874(3) 0.68965(19) 0.0387(16) Uani 1 d
O3 O 1.1823(4) 0.7289(2) 0.67038(16) 0.0480(15) Uani 1 d
C4 C 1.5012(5) 0.6970(3) 0.7637(2) 0.0345(18) Uani 1 d
C5 C 1.2828(7) 0.8091(4) 0.7704(2) 0.048(2) Uani 1 d
N6 N 1.5991(5) 0.6995(3) 0.8785(2) 0.0464(18) Uani 1 d
C7 C 1.5357(5) 0.6996(3) 0.8039(2) 0.0337(18) Uani 1 d
C8 C 1.6089(10) 0.8617(4) 0.7821(4) 0.087(5) Uani 1 d
C9 C 1.3740(6) 0.6813(4) 0.7177(2) 0.044(2) Uani 1 d
C10 C 1.5347(6) 0.6995(3) 0.6978(2) 0.043(2) Uani 1 d
C11 C 1.3668(7) 0.8401(3) 0.7641(3) 0.051(2) Uani 1 d
C12 C 1.1494(6) 0.6100(4) 0.7795(2) 0.046(2) Uani 1 d
C13 C 1.2511(8) 0.7958(4) 0.8071(3) 0.063(3) Uani 1 d
C14 C 1.1472(6) 0.6676(5) 0.7794(3) 0.057(3) Uani 1 d
C15 C 1.5657(6) 0.7049(3) 0.7342(2) 0.041(2) Uani 1 d
C16 C 1.5029(6) 0.7127(4) 0.8699(3) 0.049(2) Uani 1 d
C17 C 1.3126(7) 0.4674(4) 0.8378(3) 0.060(3) Uani 1 d
O18 O 1.1723(5) 0.5492(3) 0.67116(19) 0.0647(19) Uani 1 d
C19 C 1.4196(8) 0.8624(3) 0.7951(3) 0.058(3) Uani 1 d
C20 C 1.3722(7) 0.4412(3) 0.7646(3) 0.048(2) Uani 1 d
C21 C 1.6590(9) 0.4448(4) 0.8162(3) 0.062(3) Uani 1 d
C22 C 1.4073(6) 0.6804(4) 0.6498(2) 0.043(2) Uani 1 d
O23 O 1.1217(6) 0.5775(3) 0.7453(2) 0.078(2) Uani 1 d
C25 C 1.4712(6) 0.7133(3) 0.8337(2) 0.042(2) Uani 1 d
C26 C 1.6346(6) 0.6884(4) 0.8133(2) 0.047(2) Uani 1 d
C27 C 1.2559(7) 0.4849(4) 0.8049(3) 0.057(3) Uani 1 d
C28 C 1.1743(6) 0.6997(5) 0.8119(3) 0.066(3) Uani 1 d
O29 O 1.2279(6) 0.7826(3) 0.7408(2) 0.074(2) Uani 1 d
C30 C 1.2886(8) 0.4725(4) 0.7714(3) 0.063(3) Uani 1 d
C31 C 1.4026(6) 0.6856(4) 0.7548(2) 0.044(2) Uani 1 d
C1 C 1.7223(7) 0.8171(4) 0.7435(3) 0.067(3) Uani 1 d
C1A C 1.1740(7) 0.5819(5) 0.8102(3) 0.059(3) Uani 1 d
C1B C 1.2062(7) 0.6106(6) 0.8430(3) 0.072(3) Uani 1 d
C1C C 1.6120(7) 0.4271(4) 0.7842(3) 0.052(3) Uani 1 d
C1D C 1.4284(8) 0.4227(4) 0.7950(3) 0.056(3) Uani 1 d
O1E O 1.4585(6) 0.8481(3) 0.6537(2) 0.0655(19) Uani 1 d
C1F C 1.3979(7) 0.4351(4) 0.8318(3) 0.055(3) Uani 1 d
O1G O 1.2326(7) 0.6952(4) 0.8727(2) 0.101(3) Uani 1 d
C1H C 1.6388(8) 0.8464(4) 0.7470(3) 0.059(3) Uani 1 d
C1I C 1.7501(8) 0.4790(4) 0.8125(3) 0.068(3) Uani 1 d
C1J C 1.3076(9) 0.8190(4) 0.8382(3) 0.068(3) Uani 1 d
C1K C 1.3922(10) 0.8507(4) 0.8311(3) 0.069(4) Uani 1 d
C1L C 1.2042(7) 0.6671(5) 0.8432(3) 0.059(3) Uani 1 d
C1M C 1.4305(7) 0.7205(4) 0.6248(3) 0.053(2) Uani 1 d
C1N C 1.6663(6) 0.6886(4) 0.8516(2) 0.044(2) Uani 1 d
C24 C 1.6577(9) 0.8446(4) 0.8174(5) 0.106(6) Uani 1 d
C1O C 1.1587(7) 0.7606(4) 0.8136(3) 0.060(3) Uani 1 d
C1P C 1.5220(9) 0.3885(4) 0.7895(3) 0.070(3) Uani 1 d
C1Q C 1.5086(8) 0.8968(3) 0.7889(3) 0.077(4) Uani 1 d
C1R C 1.6306(7) 0.6966(4) 0.9182(3) 0.050(2) Uani 1 d
O34 O 1.4135(6) 0.4282(4) 0.7281(2) 0.090(2) Uani 1 d
O35 O 1.2801(6) 0.4788(3) 0.8704(2) 0.084(2) Uani 1 d
C38 C 1.1612(7) 0.5161(5) 0.8122(3) 0.068(3) Uani 1 d
C39 C 1.6048(7) 0.7401(4) 0.9415(3) 0.060(3) Uani 1 d
O43 O 1.5735(7) 0.8668(3) 0.7200(3) 0.093(3) Uani 1 d
O44 O 1.6326(7) 0.4287(4) 0.8495(3) 0.110(3) Uani 1 d
O45 O 1.4381(7) 0.8724(4) 0.8608(3) 0.106(3) Uani 1 d
C46 C 1.6884(8) 0.6912(5) 0.9917(3) 0.067(3) Uani 1 d
C48 C 1.6858(8) 0.6538(4) 0.9311(3) 0.068(3) Uani 1 d
C50 C 1.3544(8) 0.6328(4) 0.6401(3) 0.062(3) Uani 1 d
C51 C 1.7159(8) 0.6503(5) 0.9676(3) 0.068(3) Uani 1 d
C54 C 1.0923(8) 0.6076(4) 0.7121(3) 0.061(3) Uani 1 d
C55 C 1.2430(8) 0.8060(4) 0.7041(3) 0.072(3) Uani 1 d
C57 C 1.3263(9) 0.6265(6) 0.6035(3) 0.087(4) Uani 1 d
C58 C 1.6320(9) 0.7388(5) 0.9790(3) 0.079(3) Uani 1 d
C61 C 1.1587(10) 0.7838(6) 0.6777(3) 0.087(4) Uani 1 d
C62 C 1.0744(10) 0.5640(5) 0.6815(4) 0.086(4) Uani 1 d
C63 C 1.3521(8) 0.6660(5) 0.5762(3) 0.074(3) Uani 1 d
C64 C 1.7133(10) 0.6882(5) 1.0325(4) 0.090(4) Uani 1 d
C65 C 1.6122(11) 0.8600(5) 0.6815(5) 0.103(5) Uani 1 d
C69 C 1.4050(8) 0.7147(5) 0.5874(3) 0.068(3) Uani 1 d
C70 C 1.3458(10) 0.4383(5) 0.6959(4) 0.087(4) Uani 1 d
N73 N 1.7319(11) 0.6858(5) 1.0640(3) 0.123(5) Uani 1 d
C78 C 1.3250(11) 0.6594(6) 0.5372(4) 0.093(4) Uani 1 d
C79 C 1.3341(12) 0.4558(7) 0.9019(4) 0.118(5) Uani 1 d
P24 P 1.9796(4) 0.6253(2) 0.55646(14) 0.1212(15) Uiso 1 d
C1S C 1.8427(7) 0.6760(5) 0.7404(4) 0.070(3) Uani 1 d
C1T C 1.8410(7) 0.6195(6) 0.7401(4) 0.083(4) Uani 1 d
C1U C 1.8685(7) 0.7072(6) 0.7701(4) 0.081(4) Uani 1 d
O1V O 1.8170(6) 0.7111(4) 0.7090(3) 0.102(3) Uani 1 d
C1W C 1.8958(6) 0.6832(5) 0.8114(5) 0.113(6) Uani 1 d
C1X C 1.8686(7) 0.5895(5) 0.7732(4) 0.064(3) Uani 1 d
C1Y C 1.7451(9) 0.8137(4) 0.8104(5) 0.087(5) Uani 1 d
C1Z C 1.7796(7) 0.4927(4) 0.7765(3) 0.060(3) Uani 1 d
C2A C 1.8885(7) 0.6190(6) 0.8039(3) 0.068(3) Uani 1 d
O2B O 1.9157(7) 0.5912(3) 0.8378(3) 0.096(3) Uani 1 d
O2C O 1.7612(7) 0.5016(4) 0.7099(3) 0.099(3) Uani 1 d
C2D C 1.7257(9) 0.4793(5) 0.7454(3) 0.069(3) Uani 1 d
C2E C 1.7796(8) 0.7999(4) 0.7731(4) 0.077(4) Uani 1 d
O2F O 1.7962(7) 0.7934(4) 0.8429(3) 0.122(4) Uani 1 d
C2G C 1.8779(7) 0.5255(5) 0.7731(3) 0.065(3) Uani 1 d
C2H C 1.9474(10) 0.6215(5) 0.8713(4) 0.089(4) Uani 1 d
C2I C 1.6419(9) 0.4417(4) 0.7498(3) 0.065(3) Uani 1 d
O1 O 1.8634(7) 0.5553(3) 0.9110(2) 0.093(3) Uani 1 d
F4 F 1.0656(7) 0.6546(4) 0.9759(2) 0.119(3) Uiso 1 d
C2 C 1.9655(11) 0.5771(6) 0.9022(5) 0.109(5) Uani 1 d
F12 F 1.9653(9) 0.6343(5) 0.5994(3) 0.168(4) Uiso 1 d
C3 C 1.8769(7) 0.7690(5) 0.7685(4) 0.091(4) Uani 1 d
C6 C 1.5340(15) 0.8818(7) 0.6566(5) 0.141(7) Uani 1 d
C1E C 1.3910(15) 0.8632(8) 0.9014(4) 0.146(8) Uani 1 d
F19 F 2.0891(9) 0.6144(5) 0.5665(3) 0.170(4) Uiso 1 d
C1G C 1.6883(16) 0.4418(7) 0.8842(4) 0.131(6) Uani 1 d
N11 N 1.3021(11) 0.6561(6) 0.5068(4) 0.137(5) Uani 1 d
F1 F 1.0139(10) 0.6682(5) 1.0629(3) 0.176(4) Uiso 1 d
C18 C 1.7885(14) 0.8224(6) 0.8767(5) 0.122(6) Uani 1 d
O4 O 1.5659(8) 0.8721(4) 0.9217(3) 0.125(4) Uani 1 d
O12 O 1.4585(9) 0.4656(5) 0.6504(3) 0.133(4) Uani 1 d
C1V C 1.4647(14) 0.8994(6) 0.9256(4) 0.121(6) Uani 1 d
C23 C 1.1212(10) 0.7064(5) 0.6390(3) 0.086(4) Uani 1 d
C29 C 1.4006(12) 0.4184(7) 0.6595(4) 0.119(5) Uani 1 d
C2B C 1.3748(13) 0.8698(7) 0.6307(4) 0.123(5) Uani 1 d
C2C C 1.1599(17) 0.5062(7) 0.6396(4) 0.160(8) Uani 1 d
O2 O 1.7036(7) 0.7373(4) 0.6373(2) 0.108(3) Uani 1 d
C2F C 1.8054(11) 0.7227(7) 0.6431(4) 0.121(6) Uani 1 d
C2J C 1.8151(13) 0.6811(8) 0.6706(6) 0.136(6) Uani 1 d
F2 F 1.1477(10) 0.6479(5) 1.0297(3) 0.177(4) Uiso 1 d
F14 F 1.9882(15) 0.5686(9) 0.5491(5) 0.270(8) Uiso 1 d
O2K O 1.3522(6) 0.7357(4) 0.93963(19) 0.090(3) Uani 1 d
F3 F 1.8676(11) 0.6322(5) 0.5442(4) 0.193(5) Uiso 1 d
O5 O 1.2682(11) 0.5253(6) 0.9409(3) 0.162(5) Uani 1 d
C2L C 1.586(3) 0.4149(10) 0.9229(8) 0.203(19) Uani 1 d
C2M C 1.2659(16) 0.4639(7) 0.9370(5) 0.144(7) Uani 1 d
C2N C 1.6900(13) 0.7725(7) 0.6061(4) 0.123(5) Uani 1 d
O6 O 1.8634(7) 0.7439(4) 0.9058(3) 0.115(3) Uani 1 d
C2K C 1.7638(15) 0.5259(11) 0.6420(5) 0.161(9) Uani 1 d
O8 O 1.6768(16) 0.5650(8) 0.6456(4) 0.216(7) Uani 1 d
C2O C 1.3641(14) 0.7658(9) 0.9720(4) 0.153(7) Uani 1 d
C2P C 1.2604(12) 0.7064(9) 0.9397(4) 0.129(6) Uani 1 d
C2Q C 1.2482(12) 0.6613(7) 0.9079(3) 0.106(5) Uani 1 d
C2R C 1.7154(15) 0.4855(7) 0.6783(4) 0.133(6) Uani 1 d
C2S C 1.8780(18) 0.8061(7) 0.9048(5) 0.167(8) Uani 1 d
F30 F 1.0127(12) 0.6002(7) 1.0211(4) 0.216(6) Uiso 1 d
F5 F 1.0474(16) 0.7176(9) 1.0171(5) 0.283(8) Uiso 1 d
F6 F 2.0066(12) 0.6377(6) 0.5115(4) 0.215(6) Uiso 1 d
F16 F 0.9302(15) 0.6650(8) 1.0122(5) 0.251(7) Uiso 1 d
O17 O 1.628(3) 0.378(2) 0.9085(9) 0.49(3) Uani 1 d
C2T C 1.8835(18) 0.5150(8) 0.9411(4) 0.153(7) Uani 1 d
N3 N 1.5273(14) 0.5813(8) 0.8763(6) 0.179(7) Uiso 1 d
C2U C 1.5031(14) 0.5562(8) 0.7943(5) 0.142(6) Uiso 1 d
C2V C 1.509(2) 0.5731(11) 0.8415(8) 0.207(10) Uiso 1 d
C2W C 1.630(2) 0.8969(11) 0.9464(5) 0.238(14) Uani 1 d
C2X C 1.214(2) 0.5421(12) 0.9752(6) 0.261(14) Uani 1 d
C2Y C 1.9253(17) 0.7263(11) 0.9369(5) 0.182(9) Uani 1 d
C2Z C 1.5046(16) 0.4675(12) 0.6163(5) 0.199(11) Uani 1 d
C32 C 1.547(3) 0.3293(17) 0.9341(9) 0.32(2) Uani 1 d

loop_
_atom_site_aniso_label
_atom_site_aniso_U_11
_atom_site_aniso_U_22
_atom_site_aniso_U_33
_atom_site_aniso_U_23
_atom_site_aniso_U_13
_atom_site_aniso_U_12
N2 0.031(4) 0.031(4) 0.053(4) 0.006(3) 0.004(3) 0.001(3)
O3 0.050(4) 0.037(3) 0.057(4) 0.004(3) -0.018(3) -0.009(3)
C4 0.023(4) 0.038(5) 0.043(5) 0.000(3) 0.003(3) 0.007(3)
C5 0.041(5) 0.059(6) 0.042(5) -0.010(4) -0.018(4) 0.019(5)
N6 0.046(5) 0.039(4) 0.054(5) -0.011(3) -0.013(4) 0.005(3)
C7 0.015(4) 0.032(4) 0.054(5) 0.000(3) 0.006(3) 0.003(3)
C8 0.094(10) 0.023(5) 0.140(12) 0.014(6) -0.078(9) -0.020(5)
C9 0.028(4) 0.055(6) 0.048(5) 0.001(4) -0.006(4) 0.002(4)
C10 0.044(5) 0.024(4) 0.059(6) -0.004(4) -0.004(4) 0.007(4)
C11 0.041(5) 0.035(5) 0.077(7) -0.012(4) -0.025(5) 0.014(4)
C12 0.028(5) 0.060(6) 0.051(6) 0.010(5) 0.007(4) 0.006(4)
C13 0.058(7) 0.061(6) 0.069(7) -0.021(5) -0.026(5) 0.036(5)
C14 0.020(4) 0.085(8) 0.065(7) 0.013(5) 0.006(4) 0.013(5)
C15 0.026(4) 0.043(5) 0.056(6) -0.006(4) -0.001(4) -0.001(4)
C16 0.032(5) 0.050(5) 0.064(6) -0.012(4) -0.007(4) 0.008(4)
C17 0.047(6) 0.072(7) 0.061(7) 0.032(5) -0.016(5) -0.038(6)
O18 0.058(5) 0.057(4) 0.078(5) 0.013(3) -0.012(4) -0.008(4)
C19 0.061(6) 0.016(4) 0.096(8) -0.014(4) -0.035(6) 0.014(4)
C20 0.054(6) 0.028(5) 0.060(6) 0.012(4) -0.016(5) -0.011(4)
C21 0.080(8) 0.045(6) 0.061(7) 0.013(5) 0.019(6) 0.029(6)
C22 0.026(4) 0.047(5) 0.055(6) 0.001(4) -0.009(4) -0.004(4)
O23 0.069(5) 0.087(5) 0.078(5) 0.011(4) -0.012(4) 0.007(4)
C25 0.033(5) 0.048(5) 0.046(5) -0.005(4) -0.002(4) 0.011(4)
C26 0.029(4) 0.054(6) 0.059(6) 0.011(4) 0.007(4) 0.008(4)
C27 0.043(6) 0.060(6) 0.069(7) 0.025(5) -0.010(5) -0.021(5)
C28 0.016(4) 0.122(10) 0.060(7) -0.004(6) 0.011(4) 0.010(5)
O29 0.069(5) 0.077(5) 0.077(5) -0.014(4) -0.012(4) -0.007(4)
C30 0.048(6) 0.058(6) 0.084(8) 0.034(6) -0.018(6) -0.020(5)
C31 0.021(4) 0.050(5) 0.059(6) 0.010(4) 0.002(4) -0.001(4)
C1 0.028(5) 0.050(6) 0.123(9) 0.037(6) -0.033(5) -0.014(5)
C1A 0.030(5) 0.080(7) 0.068(7) 0.030(6) 0.001(4) -0.004(5)
C1B 0.027(5) 0.097(10) 0.094(9) 0.035(7) 0.010(5) 0.002(6)
C1C 0.063(7) 0.032(5) 0.062(7) -0.001(4) -0.019(5) 0.016(5)
C1D 0.069(7) 0.035(5) 0.064(7) 0.004(4) -0.011(5) -0.023(5)
O1E 0.062(5) 0.062(4) 0.072(5) -0.012(3) -0.015(4) 0.009(4)
C1F 0.043(6) 0.037(5) 0.085(8) 0.022(5) -0.013(5) -0.008(4)
O1G 0.093(7) 0.125(8) 0.086(6) -0.004(5) 0.008(5) 0.014(6)
C1H 0.054(7) 0.041(6) 0.081(8) 0.010(5) -0.035(6) -0.011(5)
C1I 0.058(7) 0.042(6) 0.105(8) 0.024(5) 0.036(6) 0.031(5)
C1J 0.072(8) 0.051(6) 0.080(8) -0.019(5) -0.025(6) 0.025(6)
C1K 0.100(9) 0.040(6) 0.064(7) -0.023(5) -0.053(7) 0.028(6)
C1L 0.042(6) 0.092(9) 0.041(6) -0.010(5) -0.018(4) -0.001(5)
C1M 0.067(7) 0.047(5) 0.044(5) 0.003(4) -0.003(4) 0.007(5)
C1N 0.032(5) 0.048(5) 0.052(6) -0.002(4) -0.003(4) -0.002(4)
C24 0.066(8) 0.031(5) 0.218(16) 0.043(7) -0.081(9) -0.017(5)
C1O 0.033(5) 0.069(7) 0.078(7) 0.001(5) 0.002(4) 0.027(5)
C1P 0.106(10) 0.040(6) 0.062(7) -0.006(5) -0.032(6) 0.012(6)
C1Q 0.083(8) 0.017(4) 0.129(10) -0.012(5) -0.062(7) 0.003(5)
C1R 0.039(5) 0.046(5) 0.065(6) 0.006(5) -0.007(4) -0.001(4)
O34 0.076(6) 0.100(6) 0.095(6) -0.005(5) -0.001(5) -0.021(5)
O35 0.086(6) 0.099(6) 0.067(5) 0.012(4) -0.008(4) 0.003(5)
C38 0.033(5) 0.076(7) 0.095(8) 0.040(6) -0.008(5) -0.005(5)
C39 0.060(6) 0.068(7) 0.052(6) -0.008(5) -0.015(5) 0.004(5)
O43 0.096(7) 0.069(5) 0.112(7) -0.006(5) -0.042(6) 0.007(5)
O44 0.108(8) 0.110(7) 0.113(8) 0.010(6) -0.013(6) -0.031(6)
O45 0.089(7) 0.082(6) 0.146(9) -0.022(5) -0.039(6) 0.004(5)
C46 0.075(8) 0.081(8) 0.045(6) -0.002(5) -0.018(5) -0.027(6)
C48 0.069(7) 0.065(7) 0.069(7) -0.008(5) -0.023(6) 0.004(6)
C50 0.066(7) 0.070(7) 0.050(6) 0.009(5) -0.015(5) -0.020(6)
C51 0.058(7) 0.070(7) 0.074(8) 0.018(6) -0.021(6) -0.007(6)
C54 0.060(7) 0.066(7) 0.058(6) 0.006(5) -0.017(5) -0.009(5)
C55 0.076(8) 0.070(7) 0.071(7) 0.002(5) -0.027(6) -0.018(6)
C57 0.081(8) 0.118(10) 0.060(7) 0.021(7) -0.029(6) -0.046(7)
C58 0.074(8) 0.082(8) 0.080(8) 0.000(6) -0.020(6) 0.019(7)
C61 0.097(9) 0.109(10) 0.054(7) -0.025(6) -0.026(6) 0.017(8)
C62 0.093(10) 0.064(7) 0.102(9) -0.009(6) -0.019(7) -0.010(7)
C63 0.063(7) 0.087(8) 0.070(8) 0.017(6) -0.017(6) -0.005(6)
C64 0.108(11) 0.085(9) 0.075(9) 0.018(7) -0.025(7) -0.042(8)
C65 0.076(9) 0.079(9) 0.152(14) 0.026(8) -0.037(9) 0.009(7)
C69 0.063(7) 0.073(7) 0.067(7) 0.016(5) 0.003(5) -0.012(6)
C70 0.099(10) 0.079(8) 0.083(9) -0.003(6) -0.011(7) -0.011(7)
N73 0.171(13) 0.130(10) 0.066(7) 0.022(7) -0.038(8) -0.046(9)
C78 0.107(11) 0.116(11) 0.056(8) -0.014(7) -0.005(7) -0.014(8)
C79 0.110(12) 0.151(14) 0.093(10) 0.042(9) 0.009(9) 0.028(10)
C1S 0.022(5) 0.077(8) 0.111(10) 0.058(7) 0.017(5) 0.010(5)
C1T 0.025(5) 0.102(10) 0.123(10) 0.052(8) 0.032(6) 0.037(6)
C1U 0.015(5) 0.112(10) 0.117(10) 0.065(8) -0.008(5) -0.003(6)
O1V 0.070(6) 0.105(7) 0.132(8) 0.041(6) 0.011(5) 0.033(5)
C1W 0.009(4) 0.086(8) 0.246(15) 0.128(10) 0.053(6) 0.034(5)
C1X 0.025(5) 0.080(8) 0.086(8) 0.038(6) 0.023(5) 0.017(5)
C1Y 0.066(8) 0.034(6) 0.159(13) 0.021(7) -0.079(9) -0.023(6)
C1Z 0.041(6) 0.071(7) 0.068(7) 0.021(5) 0.012(5) 0.029(5)
C2A 0.030(5) 0.108(10) 0.068(7) 0.054(7) 0.022(5) 0.029(6)
O2B 0.078(6) 0.078(6) 0.132(8) 0.017(5) -0.008(5) -0.004(5)
O2C 0.081(6) 0.132(8) 0.084(6) -0.001(5) -0.002(5) -0.017(5)
C2D 0.062(7) 0.102(9) 0.043(6) 0.003(6) 0.008(5) 0.040(7)
C2E 0.042(6) 0.045(6) 0.143(12) 0.034(7) -0.024(7) -0.022(5)
O2F 0.098(7) 0.108(7) 0.158(9) -0.030(6) -0.074(7) 0.024(6)
C2G 0.032(5) 0.078(7) 0.086(7) 0.017(6) 0.017(5) 0.025(5)
C2H 0.091(10) 0.075(8) 0.100(9) -0.003(7) -0.032(7) -0.012(7)
C2I 0.075(8) 0.057(6) 0.061(7) -0.007(5) -0.006(6) 0.050(6)
O1 0.123(8) 0.069(5) 0.086(6) 0.014(4) 0.008(5) -0.004(5)
C2 0.076(9) 0.093(10) 0.156(13) 0.016(9) -0.037(9) -0.007(8)
C3 0.022(5) 0.089(8) 0.161(12) 0.079(8) -0.021(6) -0.012(5)
C6 0.127(14) 0.103(12) 0.191(16) -0.034(11) -0.070(13) 0.045(11)
C1E 0.162(16) 0.216(19) 0.058(9) -0.046(10) -0.046(10) 0.091(14)
C1G 0.207(19) 0.133(13) 0.056(9) 0.010(8) 0.017(10) 0.006(12)
N11 0.141(12) 0.181(14) 0.087(9) 0.042(9) -0.036(8) -0.056(10)
C18 0.173(17) 0.066(9) 0.126(13) -0.003(8) -0.065(12) 0.010(9)
O4 0.151(9) 0.083(6) 0.139(8) -0.033(5) -0.095(7) 0.038(6)
O12 0.137(9) 0.163(10) 0.099(8) -0.026(6) -0.016(7) -0.057(8)
C1V 0.139(15) 0.092(10) 0.130(12) -0.027(9) -0.054(11) 0.024(10)
C23 0.103(10) 0.077(8) 0.078(8) -0.018(6) -0.031(7) -0.010(7)
C29 0.106(11) 0.152(14) 0.100(11) -0.009(9) 0.002(9) -0.077(11)
C2B 0.118(13) 0.157(14) 0.094(11) -0.002(9) -0.032(9) 0.021(11)
C2C 0.28(2) 0.124(12) 0.070(10) -0.033(8) -0.014(11) 0.072(14)
O2 0.082(6) 0.158(8) 0.085(6) 0.057(5) 0.022(5) 0.057(6)
C2F 0.089(10) 0.157(13) 0.118(11) 0.085(10) 0.021(8) 0.035(10)
C2J 0.110(13) 0.129(14) 0.170(17) 0.001(13) 0.007(12) 0.062(11)
O2K 0.063(5) 0.157(8) 0.051(5) -0.006(4) 0.001(4) -0.003(5)
O5 0.202(13) 0.178(13) 0.108(8) -0.006(7) 0.068(8) 0.013(10)
C2L 0.33(6) 0.143(16) 0.13(2) -0.005(12) -0.10(3) 0.05(2)
C2M 0.19(2) 0.086(12) 0.157(16) 0.008(10) 0.015(14) -0.001(12)
C2N 0.120(13) 0.153(14) 0.096(10) 0.022(9) 0.011(9) 0.036(11)
O6 0.083(6) 0.133(9) 0.128(8) 0.051(6) -0.029(6) 0.004(6)
C2K 0.133(16) 0.26(2) 0.088(11) -0.007(12) 0.027(10) 0.075(17)
O8 0.25(2) 0.219(16) 0.174(14) 0.063(11) -0.022(13) -0.095(15)
C2O 0.165(17) 0.24(2) 0.046(8) -0.043(10) -0.031(9) 0.018(14)
C2P 0.083(11) 0.203(18) 0.101(11) -0.044(11) -0.017(9) 0.003(11)
C2Q 0.121(12) 0.152(13) 0.046(7) -0.007(7) -0.003(7) -0.014(10)
C2R 0.186(18) 0.127(13) 0.085(11) 0.012(9) -0.032(11) 0.009(12)
C2S 0.26(2) 0.112(13) 0.130(14) 0.041(10) -0.079(15) -0.006(14)
O17 0.25(3) 0.98(9) 0.23(3) 0.24(4) 0.12(2) 0.34(5)
C2T 0.24(2) 0.124(14) 0.095(12) 0.024(10) -0.021(12) -0.035(14)
C2W 0.35(4) 0.25(2) 0.106(14) -0.047(15) -0.106(19) -0.11(2)
C2X 0.33(3) 0.29(3) 0.161(19) 0.034(17) 0.11(2) 0.19(3)
C2Y 0.162(19) 0.27(2) 0.115(14) -0.024(14) -0.047(13) 0.065(17)
C2Z 0.137(17) 0.38(3) 0.084(12) 0.045(15) 0.010(12) 0.030(19)
C32 0.36(5) 0.39(5) 0.21(3) 0.15(3) 0.09(3) -0.09(4)

loop_
_atom_type_symbol
_atom_type_description
_atom_type_scat_dispersion_real
_atom_type_scat_dispersion_imag
_atom_type_scat_source
C C 0.0033 0.0016 'International Tables Vol C Tables 4.2.6.8 and 6.1.1.4'
H H 0.0000 0.0000 'International Tables Vol C Tables 4.2.6.8 and 6.1.1.4'
N N 0.0061 0.0033 'International Tables Vol C Tables 4.2.6.8 and 6.1.1.4'
O O 0.0106 0.0060 'International Tables Vol C Tables 4.2.6.8 and 6.1.1.4'
F F 0.0171 0.0103 'International Tables Vol C Tables 4.2.6.8 and 6.1.1.4'
P P 0.1023 0.0942 'International Tables Vol C Tables 4.2.6.8 and 6.1.1.4'

loop_
_geom_angle_atom_site_label_1
_geom_angle_atom_site_label_2
_geom_angle_atom_site_label_3
_geom_angle
F4 P1 F1 170.5(6)
F2 P1 F4 91.3(6)
F2 P1 F1 91.5(7)
F30 P1 F4 95.1(7)
F30 P1 F1 93.5(8)
F30 P1 F2 98.0(9)
F30 P1 F5 166.7(12)
F30 P1 F16 82.4(10)
F5 P1 F4 87.5(8)
F5 P1 F1 83.3(9)
F5 P1 F2 95.0(10)
F5 P1 F16 84.4(10)
F16 P1 F4 93.4(8)
F16 P1 F1 83.7(8)
F16 P1 F2 175.2(9)
C9 N2 C10 120.2(7)
C9 N2 C22 120.4(7)
C10 N2 C22 119.3(7)
C61 O3 C23 111.0(7)
C15 C4 C7 121.3(7)
C31 C4 C7 120.6(7)
C31 C4 C15 118.1(7)
C11 C5 C13 122.2(8)
C11 C5 O29 123.0(8)
C13 C5 O29 114.3(9)
C16 N6 C1R 119.1(8)
C1N N6 C16 122.5(7)
C1N N6 C1R 118.4(7)
C25 C7 C4 122.0(6)
C25 C7 C26 117.9(7)
C26 C7 C4 120.2(7)
C1H C8 C24 124.5(12)
C1H C8 C1Q 122.5(9)
C24 C8 C1Q 112.8(13)
C31 C9 N2 121.3(7)
C15 C10 N2 120.2(8)
C5 C11 C19 119.5(10)
C14 C12 O23 121.1(8)
C1A C12 C14 121.2(9)
C1A C12 O23 117.7(9)
C5 C13 C1J 116.6(11)
C5 C13 C1O 121.6(8)
C1J C13 C1O 121.7(10)
C12 C14 C28 122.1(9)
C10 C15 C4 120.9(7)
C25 C16 N6 120.1(8)
C27 C17 C1F 117.8(10)
O35 C17 C27 118.6(11)
O35 C17 C1F 123.4(9)
C62 O18 C2C 105.2(11)
C11 C19 C1Q 120.3(11)
C1K C19 C11 120.5(10)
C1K C19 C1Q 119.2(9)
C30 C20 O34 127.0(9)
C1D C20 C30 118.7(10)
C1D C20 O34 114.1(9)
C1C C21 C1I 118.5(10)
O44 C21 C1C 122.2(11)
O44 C21 C1I 118.9(11)
C1M C22 N2 118.6(7)
C1M C22 C50 123.3(8)
C50 C22 N2 118.1(7)
C54 O23 C12 118.1(8)
C16 C25 C7 120.9(7)
C1N C26 C7 120.0(8)
C17 C27 C38 116.7(10)
C30 C27 C17 118.6(10)
C30 C27 C38 124.6(9)
C14 C28 C1O 122.1(9)
C1L C28 C14 113.8(11)
C1L C28 C1O 123.7(10)
C5 O29 C55 114.4(8)
C27 C30 C20 125.0(9)
C9 C31 C4 119.2(8)
C1H C1 C2E 124.1(12)
C12 C1A C1B 120.2(10)
C12 C1A C38 121.1(10)
C1B C1A C38 118.6(9)
C1L C1B C1A 119.0(9)
C21 C1C C1P 116.6(9)
C2I C1C C21 122.3(11)
C2I C1C C1P 121.2(9)
C20 C1D C1F 119.2(10)
C20 C1D C1P 121.6(9)
C1F C1D C1P 119.2(8)
C6 O1E C2B 114.9(11)
C1D C1F C17 120.5(9)
C1L O1G C2Q 115.2(11)
C1 C1H C8 119.3(10)
C1 C1H O43 130.8(12)
O43 C1H C8 109.8(10)
C1Z C1I C21 117.6(11)
C1K C1J C13 120.1(11)
C19 C1K C1J 120.9(9)
O45 C1K C19 122.0(13)
O45 C1K C1J 116.8(12)
C1B C1L C28 123.7(10)
O1G C1L C28 115.1(11)
O1G C1L C1B 121.2(10)
C22 C1M C69 120.3(9)
N6 C1N C26 118.5(7)
C1Y C24 C8 111.3(15)
C28 C1O C13 114.7(7)
C1C C1P C1D 110.8(7)
C19 C1Q C8 115.0(7)
C39 C1R N6 117.7(8)
C48 C1R N6 121.1(9)
C48 C1R C39 121.2(9)
C20 O34 C70 114.1(9)
C17 O35 C79 116.3(10)
C27 C38 C1A 112.8(8)
C1R C39 C58 119.6(9)
C1H O43 C65 111.5(10)
C21 O44 C1G 123.6(12)
C1K O45 C1E 118.0(12)
C51 C46 C58 121.7(9)
C51 C46 C64 121.2(11)
C58 C46 C64 117.0(11)
C1R C48 C51 122.1(10)
C57 C50 C22 117.7(9)
C48 C51 C46 118.3(10)
O23 C54 C62 106.1(9)
O29 C55 C61 107.4(9)
C50 C57 C63 121.1(10)
C39 C58 C46 117.0(10)
O3 C61 C55 105.4(9)
O18 C62 C54 102.3(9)
C57 C63 C69 119.5(10)
C57 C63 C78 121.8(11)
C69 C63 C78 118.7(10)
N73 C64 C46 179.6(15)
C6 C65 O43 104.5(14)
C1M C69 C63 118.1(9)
O34 C70 C29 106.7(11)
N11 C78 C63 177.4(17)
O35 C79 C2M 105.5(13)
F12 P24 F19 86.1(7)
F12 P24 F3 96.8(8)
F12 P24 F6 160.9(8)
F19 P24 F6 91.5(8)
F14 P24 F12 109.4(9)
F14 P24 F19 78.2(9)
F14 P24 F3 97.7(10)
F14 P24 F6 88.5(9)
F3 P24 F19 175.6(8)
F3 P24 F6 86.8(8)
C1T C1S O1V 125.2(13)
C1U C1S C1T 124.8(11)
C1U C1S O1V 110.1(11)
C1S C1T C1X 119.7(13)
C1S C1U C1W 124.8(12)
C1S C1U C3 123.2(11)
C3 C1U C1W 112.0(13)
C1S O1V C2J 114.5(12)
C1U C1W C2A 100.6(12)
C1T C1X C2G 121.5(12)
C2A C1X C1T 117.2(11)
C2A C1X C2G 121.2(10)
C24 C1Y C2E 124.1(11)
O2F C1Y C24 115.8(15)
O2F C1Y C2E 120.0(12)
C1I C1Z C2G 116.8(10)
C2D C1Z C1I 122.3(11)
C2D C1Z C2G 120.8(9)
C1X C2A C1W 132.6(10)
C1X C2A O2B 119.7(11)
O2B C2A C1W 107.6(11)
C2A O2B C2H 122.1(10)
C2R O2C C2D 117.6(12)
C1Z C2D O2C 115.7(11)
C1Z C2D C2I 118.2(9)
C2I C2D O2C 126.0(10)
C1 C2E C1Y 116.4(11)
C1 C2E C3 123.5(14)
C1Y C2E C3 120.1(11)
C18 O2F C1Y 118.9(11)
C1X C2G C1Z 115.6(7)
O2B C2H C2 106.2(10)
C1C C2I C2D 120.4(10)
C2 O1 C2T 102.4(12)
O1 C2 C2H 104.1(10)
C1U C3 C2E 114.4(8)
O1E C6 C65 112.8(15)
C1V C1E O45 98.8(16)
O44 C1G C2L 98.5(14)
O2F C18 C2S 110.2(14)
C2W O4 C1V 108.6(16)
C2Z O12 C29 119.3(16)
O4 C1V C1E 106.3(11)
O12 C29 C70 102.5(12)
C2F O2 C2N 112.1(11)
C2J C2F O2 110.8(13)
C2F C2J O1V 106.5(15)
C2O O2K C2P 110.5(12)
C2M O5 C2X 109.7(16)
O17 C2L C1G 67(4)
O5 C2M C79 100.7(13)
C2Y O6 C2S 103.5(13)
O8 C2K C2R 88.6(13)
O2K C2P C2Q 114.7(13)
O1G C2Q C2P 103.8(13)
O2C C2R C2K 106.4(15)
O6 C2S C18 99.1(12)
C2L O17 C32 88(4)
N3 C2V C2U 170(3)

loop_
_geom_bond_atom_site_label_1
_geom_bond_atom_site_label_2
_geom_bond_distance
P1 F4 1.574(9)
P1 F1 1.618(12)
P1 F2 1.490(13)
P1 F30 1.388(16)
P1 F5 1.48(2)
P1 F16 1.543(19)
N2 C9 1.347(10)
N2 C10 1.354(11)
N2 C22 1.476(10)
O3 C61 1.375(13)
O3 C23 1.475(11)
C4 C7 1.489(11)
C4 C15 1.384(11)
C4 C31 1.395(11)
C5 C11 1.377(13)
C5 C13 1.411(14)
C5 O29 1.422(10)
N6 C16 1.371(11)
N6 C1N 1.352(11)
N6 C1R 1.462(11)
C7 C25 1.417(11)
C7 C26 1.402(11)
C8 C1H 1.361(18)
C8 C24 1.461(16)
C8 C1Q 1.618(18)
C9 C31 1.366(11)
C10 C15 1.356(11)
C11 C19 1.403(12)
C12 C14 1.376(14)
C12 O23 1.482(11)
C12 C1A 1.314(12)
C13 C1J 1.438(13)
C13 C1O 1.529(15)
C14 C28 1.424(14)
C16 C25 1.344(11)
C17 C27 1.444(13)
C17 C1F 1.407(15)
C17 O35 1.270(13)
O18 C62 1.426(15)
O18 C2C 1.525(15)
C19 C1K 1.363(16)
C19 C1Q 1.478(15)
C20 C30 1.381(15)
C20 C1D 1.380(12)
C20 O34 1.447(12)
C21 C1C 1.356(14)
C21 C1I 1.489(16)
C21 O44 1.292(13)
C22 C1M 1.345(12)
C22 C50 1.385(12)
O23 C54 1.427(11)
C26 C1N 1.414(11)
C27 C30 1.306(15)
C27 C38 1.509(15)
C28 C1L 1.407(14)
C28 C1O 1.469(15)
O29 C55 1.432(13)
C1 C1H 1.338(15)
C1 C2E 1.357(14)
C1A C1B 1.410(16)
C1A C38 1.581(15)
C1B C1L 1.349(15)
C1C C1P 1.542(15)
C1C C2I 1.335(14)
C1D C1F 1.404(14)
C1D C1P 1.524(15)
O1E C6 1.30(2)
O1E C2B 1.478(16)
O1G C1L 1.293(12)
O1G C2Q 1.499(15)
C1H O43 1.381(12)
C1I C1Z 1.381(13)
C1J C1K 1.399(17)
C1K O45 1.318(12)
C1M C69 1.367(13)
C24 C1Y 1.42(2)
C1R C39 1.375(13)
C1R C48 1.341(13)
O34 C70 1.471(14)
O35 C79 1.431(15)
C39 C58 1.372(13)
O43 C65 1.476(18)
O44 C1G 1.464(18)
O45 C1E 1.60(2)
C46 C51 1.352(16)
C46 C58 1.437(16)
C46 C64 1.479(15)
C48 C51 1.351(14)
C50 C57 1.351(13)
C54 C62 1.519(15)
C55 C61 1.557(14)
C57 C63 1.398(15)
C63 C69 1.418(15)
C63 C78 1.430(16)
C64 N73 1.139(13)
C65 C6 1.463(19)
C70 C29 1.57(2)
C78 N11 1.117(14)
C79 C2M 1.57(2)
P24 F12 1.549(12)
P24 F19 1.542(13)
P24 F14 1.38(2)
P24 F3 1.581(14)
P24 F6 1.664(15)
C1S C1T 1.350(17)
C1S C1U 1.330(17)
C1S O1V 1.429(13)
C1T C1X 1.415(15)
C1U C1W 1.604(17)
C1U C3 1.479(18)
O1V C2J 1.54(2)
C1W C2A 1.558(19)
C1X C2A 1.317(16)
C1X C2G 1.533(15)
C1Y C2E 1.444(18)
C1Y O2F 1.417(13)
C1Z C2D 1.348(14)
C1Z C2G 1.552(15)
C2A O2B 1.414(12)
O2B C2H 1.448(14)
O2C C2D 1.452(13)
O2C C2R 1.328(16)
C2D C2I 1.459(17)
C2E C3 1.522(17)
O2F C18 1.388(17)
C2H C2 1.538(18)
O1 C2 1.515(17)
O1 C2T 1.456(17)
C1E C1V 1.57(2)
C1G C2L 2.06(5)
C18 C2S 1.60(2)
O4 C1V 1.53(2)
O4 C2W 1.356(17)
O12 C29 1.411(17)
O12 C2Z 1.37(2)
O2 C2F 1.434(16)
O2 C2N 1.395(16)
C2F C2J 1.39(2)
O2K C2O 1.360(15)
O2K C2P 1.427(18)
O5 C2M 1.47(2)
O5 C2X 1.48(2)
C2L O17 1.17(4)
O6 C2S 1.498(19)
O6 C2Y 1.433(18)
C2K O8 1.51(2)
C2K C2R 1.74(3)
C2P C2Q 1.56(2)
O17 C32 1.85(5)
N3 C2V 1.27(3)
C2U C2V 1.72(3)

loop_
_geom_torsion_atom_site_label_1
_geom_torsion_atom_site_label_2
_geom_torsion_atom_site_label_3
_geom_torsion_atom_site_label_4
_geom_torsion
N2 C9 C31 C4 0.6(12)
N2 C10 C15 C4 1.5(12)
N2 C22 C1M C69 178.0(8)
N2 C22 C50 C57 -179.5(10)
C4 C7 C25 C16 176.7(7)
C4 C7 C26 C1N -177.3(7)
C5 C11 C19 C1K 4.3(12)
C5 C11 C19 C1Q -178.6(8)
C5 C13 C1J C1K -3.1(13)
C5 C13 C1O C28 84.1(11)
C5 O29 C55 C61 -165.0(8)
N6 C16 C25 C7 1.0(13)
N6 C1R C39 C58 179.3(9)
N6 C1R C48 C51 179.9(10)
C7 C4 C15 C10 176.4(7)
C7 C4 C31 C9 -177.5(7)
C7 C26 C1N N6 0.1(12)
C8 C1H O43 C65 169.8(9)
C8 C24 C1Y C2E -1.4(14)
C8 C24 C1Y O2F -177.8(8)
C9 N2 C10 C15 0.7(11)
C9 N2 C22 C1M 129.5(9)
C9 N2 C22 C50 -50.0(11)
C10 N2 C9 C31 -1.8(12)
C10 N2 C22 C1M -51.2(11)
C10 N2 C22 C50 129.3(9)
C11 C5 C13 C1J 3.7(12)
C11 C5 C13 C1O -179.0(8)
C11 C5 O29 C55 -21.6(12)
C11 C19 C1K C1J -3.8(13)
C11 C19 C1K O45 -177.7(8)
C11 C19 C1Q C8 -82.3(11)
C12 C14 C28 C1L 0.7(12)
C12 C14 C28 C1O -171.2(8)
C12 O23 C54 C62 176.8(8)
C12 C1A C1B C1L 5.0(14)
C12 C1A C38 C27 98.4(11)
C13 C5 C11 C19 -4.3(12)
C13 C5 O29 C55 165.5(8)
C13 C1J C1K C19 3.3(14)
C13 C1J C1K O45 177.5(8)
C14 C12 O23 C54 -0.1(12)
C14 C12 C1A C1B -5.1(14)
C14 C12 C1A C38 170.7(8)
C14 C28 C1L C1B -0.7(14)
C14 C28 C1L O1G 177.6(8)
C14 C28 C1O C13 -101.7(10)
C15 C4 C7 C25 155.0(8)
C15 C4 C7 C26 -24.8(11)
C15 C4 C31 C9 1.5(12)
C16 N6 C1N C26 -2.7(12)
C16 N6 C1R C39 -48.1(11)
C16 N6 C1R C48 134.3(10)
C17 C27 C30 C20 3.1(15)
C17 C27 C38 C1A 96.4(10)
C17 O35 C79 C2M -167.1(11)
C19 C1K O45 C1E 171.3(10)
C20 C1D C1F C17 -1.9(13)
C20 C1D C1P C1C 86.9(10)
C20 O34 C70 C29 -176.6(9)
C21 C1C C1P C1D 86.6(10)
C21 C1C C2I C2D -2.2(14)
C21 C1I C1Z C2D 4.4(14)
C21 C1I C1Z C2G -176.7(8)
C21 O44 C1G C2L 170.2(11)
C22 N2 C9 C31 177.5(7)
C22 N2 C10 C15 -178.6(7)
C22 C1M C69 C63 1.2(15)
C22 C50 C57 C63 1.6(19)
O23 C12 C14 C28 -179.5(8)
O23 C12 C1A C1B 176.5(8)
O23 C12 C1A C38 -7.7(13)
O23 C54 C62 O18 -76.3(10)
C25 C7 C26 C1N 2.8(12)
C26 C7 C25 C16 -3.5(12)
C27 C17 C1F C1D 2.7(13)
C27 C17 O35 C79 174.2(10)
O29 C5 C11 C19 -176.6(7)
O29 C5 C13 C1J 176.6(7)
O29 C5 C13 C1O -6.0(12)
O29 C55 C61 O3 -74.6(11)
C30 C20 C1D C1F 1.5(12)
C30 C20 C1D C1P -179.4(9)
C30 C20 O34 C70 -15.4(13)
C30 C27 C38 C1A -84.4(12)
C31 C4 C7 C25 -26.0(11)
C31 C4 C7 C26 154.2(8)
C31 C4 C15 C10 -2.6(12)
C1 C1H O43 C65 -8.6(15)
C1 C2E C3 C1U -94.5(13)
C1A C12 C14 C28 2.2(13)
C1A C12 O23 C54 178.3(9)
C1A C1B C1L C28 -2.0(15)
C1A C1B C1L O1G 179.7(9)
C1B C1A C38 C27 -85.8(11)
C1C C21 C1I C1Z 2.4(12)
C1C C21 O44 C1G 172.8(11)
C1D C20 C30 C27 -2.3(14)
C1D C20 O34 C70 169.3(8)
C1F C17 C27 C30 -3.3(13)
C1F C17 C27 C38 176.0(8)
C1F C17 O35 C79 -1.2(15)
C1F C1D C1P C1C -94.1(10)
C1H C8 C24 C1Y 4.7(14)
C1H C8 C1Q C19 91.0(13)
C1H C1 C2E C1Y 1.6(14)
C1H C1 C2E C3 -176.9(10)
C1H O43 C65 C6 178.4(10)
C1I C21 C1C C1P 175.9(8)
C1I C21 C1C C2I -3.3(13)
C1I C21 O44 C1G -0.7(16)
C1I C1Z C2D O2C 173.8(9)
C1I C1Z C2D C2I -9.8(14)
C1I C1Z C2G C1X -91.0(11)
C1J C13 C1O C28 -98.7(10)
C1J C1K O45 C1E -2.8(13)
C1K C19 C1Q C8 94.9(12)
C1K O45 C1E C1V -175.8(9)
C1L C28 C1O C13 87.2(11)
C1L O1G C2Q C2P -168.9(10)
C1M C22 C50 C57 1.0(16)
C1N N6 C16 C25 2.2(13)
C1N N6 C1R C39 132.5(9)
C1N N6 C1R C48 -45.1(12)
C24 C8 C1H C1 -5.0(15)
C24 C8 C1H O43 176.4(8)
C24 C8 C1Q C19 -84.1(10)
C24 C1Y C2E C1 -1.5(15)
C24 C1Y C2E C3 177.0(9)
C24 C1Y O2F C18 -28.1(16)
C1O C13 C1J C1K 179.6(8)
C1O C28 C1L C1B 171.0(9)
C1O C28 C1L O1G -10.6(14)
C1P C1C C2I C2D 178.6(9)
C1P C1D C1F C17 179.0(8)
C1Q C8 C1H C1 -179.6(8)
C1Q C8 C1H O43 1.8(13)
C1Q C8 C24 C1Y 179.7(8)
C1Q C19 C1K C1J 179.0(8)
C1Q C19 C1K O45 5.2(13)
C1R N6 C16 C25 -177.2(8)
C1R N6 C1N C26 176.6(7)
C1R C39 C58 C46 1.0(16)
C1R C48 C51 C46 0.5(17)
O34 C20 C30 C27 -177.4(9)
O34 C20 C1D C1F 177.2(7)
O34 C20 C1D C1P -3.7(12)
O34 C70 C29 O12 -84.0(13)
O35 C17 C27 C30 -178.9(9)
O35 C17 C27 C38 0.3(13)
O35 C17 C1F C1D 178.2(9)
O35 C79 C2M O5 -68.4(16)
C38 C27 C30 C20 -176.0(9)
C38 C1A C1B C1L -170.8(9)
C39 C1R C48 C51 2.3(17)
O43 C65 C6 O1E -74.0(16)
O44 C21 C1C C1P 2.4(14)
O44 C21 C1C C2I -176.9(9)
O44 C21 C1I C1Z 176.2(9)
O44 C1G C2L O17 76(3)
O45 C1E C1V O4 -62.4(14)
C48 C1R C39 C58 -3.0(16)
C50 C22 C1M C69 -2.5(15)
C50 C57 C63 C69 -3(2)
C50 C57 C63 C78 178.6(13)
C51 C46 C58 C39 1.7(17)
C51 C46 C64 N73 -105(100)
C57 C63 C69 C1M 1.3(17)
C57 C63 C78 N11 123(35)
C58 C46 C51 C48 -2.5(17)
C58 C46 C64 N73 73(100)
C64 C46 C51 C48 176.1(10)
C64 C46 C58 C39 -176.9(10)
C69 C63 C78 N11 -56(36)
C78 C63 C69 C1M -180.0(11)
C1S C1T C1X C2A 4.7(14)
C1S C1T C1X C2G -173.7(8)
C1S C1U C1W C2A 3.2(12)
C1S C1U C3 C2E 83.4(16)
C1S O1V C2J C2F -170.3(11)
C1T C1S C1U C1W -3.8(16)
C1T C1S C1U C3 175.2(9)
C1T C1S O1V C2J -17.0(15)
C1T C1X C2A C1W -5.3(15)
C1T C1X C2A O2B 179.4(8)
C1T C1X C2G C1Z -80.7(11)
C1U C1S C1T C1X -0.4(15)
C1U C1S O1V C2J 163.1(11)
C1U C1W C2A C1X 1.5(13)
C1U C1W C2A O2B 177.2(7)
O1V C1S C1T C1X 179.7(9)
O1V C1S C1U C1W 176.0(8)
O1V C1S C1U C3 -5.0(14)
C1W C1U C3 C2E -97.5(11)
C1W C2A O2B C2H -2.3(13)
C1X C2A O2B C2H 174.1(10)
C1Y C2E C3 C1U 87.1(14)
C1Y O2F C18 C2S -160.3(12)
C1Z C2D C2I C1C 8.8(14)
C2A C1X C2G C1Z 101.0(11)
C2A O2B C2H C2 177.5(10)
O2B C2H C2 O1 -69.1(13)
O2C C2D C2I C1C -175.2(9)
C2D C1Z C2G C1X 88.0(12)
C2D O2C C2R C2K 172.5(11)
C2E C1 C1H C8 1.5(15)
C2E C1 C1H O43 179.8(9)
C2E C1Y O2F C18 155.3(12)
O2F C1Y C2E C1 174.8(8)
O2F C1Y C2E C3 -6.7(14)
O2F C18 C2S O6 -56.1(18)
C2G C1X C2A C1W 173.0(8)
C2G C1X C2A O2B -2.2(14)
C2G C1Z C2D O2C -5.1(13)
C2G C1Z C2D C2I 171.3(9)
C2I C1C C1P C1D -94.1(10)
C3 C1U C1W C2A -175.9(8)
C1G C2L O17 C32 -175(2)
C23 O3 C61 C55 -167.2(9)
C2B O1E C6 C65 176.4(14)
C2C O18 C62 C54 -178.6(9)
O2 C2F C2J O1V -84.7(18)
O2K C2P C2Q O1G -73.1(16)
C2N O2 C2F C2J -171.0(15)
O8 C2K C2R O2C -96.6(16)
C2O O2K C2P C2Q -168.4(14)
C2Q O1G C1L C28 170.2(10)
C2Q O1G C1L C1B -11.4(15)
C2R O2C C2D C1Z 174.2(11)
C2R O2C C2D C2I -1.9(17)
C2T O1 C2 C2H -178.1(12)
C2W O4 C1V C1E -171.2(16)
C2X O5 C2M C79 -175.4(18)
C2Y O6 C2S C18 -167.1(15)
C2Z O12 C29 C70 -168.9(14)
